data_4034003
loop_
_publ_author_name
'Bagum, Halima'
'Christensen, Kirsten E.'
'Genov, Miroslav'
'Pretsch, Alexander'
'Pretsch, Dagmar'
'Moloney, Mark G.'

_publ_section_title
;
 Synthetic Access to 3-Substituted Pyroglutamic Acids from Tetramate
 Derivatives of Serine, Threonine, <i>allo</i>-Threonine, and Cysteine.
;
_journal_issue 16
_journal_name_full 'The Journal of organic chemistry'
_journal_page_first 10257
_journal_page_last 10279
_journal_paper_doi 10.1021/acs.joc.9b01432
_journal_volume 84
_journal_year 2019
_chemical_absolute_configuration ad
_chemical_formula_moiety 'C13 H19 N1 O8 S2'
_chemical_formula_sum 'C13 H19 N O8 S2'
_chemical_formula_weight 381.43
_chemical_melting_point ?
_space_group_IT_number 19
_space_group_name_Hall 'P 2ac 2ab'
_space_group_name_H-M_alt 'P 21 21 21'
_symmetry_cell_setting orthorhombic
_symmetry_space_group_name_Hall 'P 2ac 2ab'
_symmetry_space_group_name_H-M 'P 21 21 21'
_atom_sites_solution_hydrogens difmap
_atom_sites_solution_primary other
_audit_creation_date 2017-06-05
_audit_creation_method CRYSTALS_ver_14.61_build_6320
_cell_angle_alpha 90
_cell_angle_beta 90
_cell_angle_gamma 90
_cell_formula_units_Z 4
_cell_length_a 7.86670(10)
_cell_length_b 8.46990(10)
_cell_length_c 25.7707(3)
_cell_measurement_reflns_used 8580
_cell_measurement_temperature 150
_cell_measurement_theta_max 76
_cell_measurement_theta_min 3
_cell_volume 1717.11(4)
_computing_cell_refinement 'CrysAlisPro, (Agilent, 2011)'
_computing_data_collection 'SuperNova, (Oxford Diffraction, 2010)'
_computing_data_reduction 'CrysAlisPro, (Agilent, 2011)'
_computing_molecular_graphics 'CAMERON (Watkin et al., 1996)'
_computing_publication_material 'CRYSTALS (Betteridge et al., 2003)'
_computing_structure_refinement 'CRYSTALS (Betteridge et al., 2003)'
_computing_structure_solution 'Superflip (Palatinus & Chapuis, 2007)'
_diffrn_ambient_temperature 150
_diffrn_measured_fraction_theta_full 0.998
_diffrn_measured_fraction_theta_max 0.994
_diffrn_measurement_device Area
_diffrn_measurement_device_type 'Oxford Diffraction SuperNova'
_diffrn_measurement_method \w
_diffrn_radiation_monochromator graphite
_diffrn_radiation_type 'Cu K\a'
_diffrn_radiation_wavelength 1.54184
_diffrn_reflns_av_R_equivalents 0.038
_diffrn_reflns_av_sigmaI/netI 0.0435
_diffrn_reflns_limit_h_max 7
_diffrn_reflns_limit_h_min -9
_diffrn_reflns_limit_k_max 10
_diffrn_reflns_limit_k_min -10
_diffrn_reflns_limit_l_max 32
_diffrn_reflns_limit_l_min -31
_diffrn_reflns_number 11659
_diffrn_reflns_theta_full 74.536
_diffrn_reflns_theta_max 76.057
_diffrn_reflns_theta_min 5.498
_diffrn_standards_number 0
_exptl_absorpt_coefficient_mu 3.198
_exptl_absorpt_correction_T_max 0.75
_exptl_absorpt_correction_T_min 0.48
_exptl_absorpt_correction_type multi-scan
_exptl_absorpt_process_details 'CrysAlisPro, (Agilent, 2011)'
_exptl_crystal_colour clear_pale_colourless
_exptl_crystal_density_diffrn 1.475
_exptl_crystal_density_meas ?
_exptl_crystal_density_method 'not measured'
_exptl_crystal_description rod
_exptl_crystal_F_000 800
_exptl_crystal_size_max 0.39
_exptl_crystal_size_mid 0.18
_exptl_crystal_size_min 0.09
_refine_diff_density_max 0.36
_refine_diff_density_min -0.39
_refine_ls_abs_structure_details 'Flack (1983), 1482 Friedel-pairs'
_refine_ls_abs_structure_Flack 0.001(15)
_refine_ls_extinction_method None
_refine_ls_goodness_of_fit_ref 1.0094
_refine_ls_hydrogen_treatment constr
_refine_ls_matrix_type full
_refine_ls_number_parameters 218
_refine_ls_number_reflns 2975
_refine_ls_number_restraints 0
_refine_ls_R_factor_all 0.0342
_refine_ls_R_factor_gt 0.0339
_refine_ls_shift/su_max 0.0005369
_refine_ls_shift/su_mean 0.0000414
_refine_ls_structure_factor_coef Fsqd
_refine_ls_weighting_details
;
 Method= Modified Sheldrick 
 w=1/[\s^2^(F^2^) + ( 0.07P)^2^ + 0.26P] 
 ,where P=(max(Fo^2^,0) + 2Fc^2^)/3 
;
_refine_ls_weighting_scheme calc
_refine_ls_wR_factor_all 0.0886
_refine_ls_wR_factor_gt 0.0881
_refine_ls_wR_factor_ref 0.0886
_reflns_limit_h_max 9
_reflns_limit_h_min -9
_reflns_limit_k_max 10
_reflns_limit_k_min 0
_reflns_limit_l_max 32
_reflns_limit_l_min 0
_reflns_number_gt 2938
_reflns_number_total 3558
_reflns_threshold_expression I>2.0\s(I)
_oxford_diffrn_Wilson_B_factor 1.53
_oxford_diffrn_Wilson_scale 0.03
_oxford_refine_ls_r_factor_ref 0.0342
_oxford_refine_ls_scale 5.69(14)
_oxford_reflns_number_all 2975
_oxford_reflns_threshold_expression_ref I>-10.0\s(I)
_oxford_structure_analysis_title 6747
_cod_data_source_file jo9b01432_si_002.cif
_cod_data_source_block 10
_cod_depositor_comments
;
The following automatic conversions were performed:

data item '_chemical_melting_point' value 'not measured' was changed
to '?' -- the value is undefined or not given.

data item '_atom_sites_solution_primary' value 'Other' was changed to
'other' in accordance with the
/home/data/users/saulius/crontab/automatic-downloads/current/ACS/lib/dictionaries/cif_core.dic
dictionary named 'cif_core.dic' version 2.4.2 last updated on
2011-04-26.

data item '_exptl_crystal_density_meas' value 'not measured' was
changed to '?' -- the value is perceived as not measured.

Automatic conversion script
Id: cif_fix_values 6909 2019-04-08 15:41:33Z antanas 
;
_cod_original_sg_symbol_H-M 'P 21 21 21 '
_cod_original_formula_sum 'C13 H19 N1 O8 S2'
_cod_database_code 4034003

loop_
_symmetry_equiv_pos_as_xyz
x,y,z
-x+1/2,-y,z+1/2
x+1/2,-y+1/2,-z
-x,y+1/2,-z+1/2

loop_
_atom_site_label
_atom_site_type_symbol
_atom_site_fract_x
_atom_site_fract_y
_atom_site_fract_z
_atom_site_U_iso_or_equiv
_atom_site_occupancy
_atom_site_adp_type
_atom_site_refinement_flags_posn
S1 S 0.48216(6) 0.35674(6) 0.431983(17) 0.0181 1.0000 Uani .
C2 C 0.5386(2) 0.3077(2) 0.36512(7) 0.0141 1.0000 Uani .
N3 N 0.4324(2) 0.1691(2) 0.35817(6) 0.0141 1.0000 Uani .
C4 C 0.5092(3) 0.0207(2) 0.36482(8) 0.0179 1.0000 Uani .
C5 C 0.3878(3) -0.0829(2) 0.39111(8) 0.0204 1.0000 Uani .
C6 C 0.2521(3) 0.0020(2) 0.40342(8) 0.0170 1.0000 Uani .
C7 C 0.2644(2) 0.1713(2) 0.38421(8) 0.0146 1.0000 Uani .
C8 C 0.2638(3) 0.2988(2) 0.42635(8) 0.0187 1.0000 Uani .
O11 O 0.4994(2) 0.52125(19) 0.44490(6) 0.0272 1.0000 Uani .
O12 O 0.5667(2) 0.2416(2) 0.46405(6) 0.0312 1.0000 Uani .
C21 C 0.5257(3) 0.4386(2) 0.32368(7) 0.0159 1.0000 Uani .
C22 C 0.6622(3) 0.5630(3) 0.33494(9) 0.0200 1.0000 Uani .
C23 C 0.3497(3) 0.5147(3) 0.32066(9) 0.0229 1.0000 Uani .
C24 C 0.5671(3) 0.3588(3) 0.27160(8) 0.0249 1.0000 Uani .
O31 O 0.65331(19) -0.00874(19) 0.35116(6) 0.0251 1.0000 Uani .
O41 O 0.10170(19) -0.03600(17) 0.42645(6) 0.0213 1.0000 Uani .
S42 S 0.02803(6) -0.21579(6) 0.417365(19) 0.0193 1.0000 Uani .
O43 O 0.1346(2) -0.3224(2) 0.44470(8) 0.0368 1.0000 Uani .
O44 O 0.0086(2) -0.2360(2) 0.36311(6) 0.0341 1.0000 Uani .
C45 C -0.1649(3) -0.1875(3) 0.44925(9) 0.0250 1.0000 Uani .
C51 C 0.1146(2) 0.1930(2) 0.34561(7) 0.0167 1.0000 Uani .
O52 O -0.0059(2) 0.27526(19) 0.35404(6) 0.0281 1.0000 Uani .
O53 O 0.13693(19) 0.1030(2) 0.30437(6) 0.0233 1.0000 Uani .
C54 C -0.0044(3) 0.0962(3) 0.26833(9) 0.0291 1.0000 Uani .
H21 H 0.6588 0.2735 0.3680 0.0172 1.0000 Uiso R
H51 H 0.4046 -0.1875 0.3979 0.0249 1.0000 Uiso R
H81 H 0.2266 0.2609 0.4592 0.0214 1.0000 Uiso R
H82 H 0.2015 0.3893 0.4152 0.0223 1.0000 Uiso R
H221 H 0.6671 0.6366 0.3064 0.0288 1.0000 Uiso R
H223 H 0.6379 0.6199 0.3666 0.0308 1.0000 Uiso R
H222 H 0.7700 0.5144 0.3386 0.0290 1.0000 Uiso R
H232 H 0.3483 0.5971 0.2954 0.0339 1.0000 Uiso R
H231 H 0.3202 0.5628 0.3538 0.0340 1.0000 Uiso R
H233 H 0.2658 0.4367 0.3109 0.0337 1.0000 Uiso R
H243 H 0.5682 0.4376 0.2451 0.0367 1.0000 Uiso R
H241 H 0.6755 0.3100 0.2730 0.0373 1.0000 Uiso R
H242 H 0.4813 0.2848 0.2638 0.0362 1.0000 Uiso R
H543 H 0.0248 0.0168 0.2433 0.0432 1.0000 Uiso R
H542 H -0.1057 0.0691 0.2882 0.0426 1.0000 Uiso R
H541 H -0.0161 0.1966 0.2524 0.0433 1.0000 Uiso R
H453 H -0.1422 -0.1548 0.4834 0.0370 1.0000 Uiso R
H451 H -0.2220 -0.2893 0.4492 0.0377 1.0000 Uiso R
H452 H -0.2250 -0.1082 0.4308 0.0376 1.0000 Uiso R

loop_
_atom_site_aniso_label
_atom_site_aniso_U_11
_atom_site_aniso_U_22
_atom_site_aniso_U_33
_atom_site_aniso_U_23
_atom_site_aniso_U_13
_atom_site_aniso_U_12
S1 0.0192(2) 0.0233(3) 0.0119(2) -0.00256(17) -0.00130(17) -0.0024(2)
C2 0.0129(9) 0.0155(9) 0.0137(8) -0.0023(7) -0.0020(7) 0.0003(7)
N3 0.0118(8) 0.0139(8) 0.0166(7) -0.0003(6) 0.0000(6) 0.0010(6)
C4 0.0151(10) 0.0174(10) 0.0213(9) -0.0037(7) -0.0037(8) 0.0012(8)
C5 0.0189(10) 0.0128(10) 0.0296(10) 0.0028(8) -0.0038(9) 0.0005(8)
C6 0.0162(9) 0.0165(10) 0.0183(10) 0.0007(8) -0.0004(8) -0.0021(8)
C7 0.0116(9) 0.0160(9) 0.0163(9) 0.0012(8) 0.0004(8) 0.0020(7)
C8 0.0202(10) 0.0189(10) 0.0171(9) -0.0013(8) 0.0051(8) -0.0010(8)
O11 0.0285(8) 0.0306(8) 0.0224(7) -0.0111(6) 0.0039(6) -0.0064(7)
O12 0.0323(9) 0.0427(10) 0.0186(7) 0.0052(7) -0.0074(6) -0.0010(8)
C21 0.0161(9) 0.0162(9) 0.0155(8) 0.0008(7) 0.0006(8) 0.0008(8)
C22 0.0145(9) 0.0209(10) 0.0245(10) 0.0016(9) 0.0008(8) -0.0022(8)
C23 0.0182(10) 0.0217(11) 0.0288(11) 0.0104(9) -0.0031(9) -0.0003(8)
C24 0.0316(12) 0.0277(11) 0.0155(10) 0.0003(8) 0.0023(8) -0.0036(10)
O31 0.0150(7) 0.0217(8) 0.0385(9) -0.0007(7) 0.0041(6) 0.0053(6)
O41 0.0190(7) 0.0178(7) 0.0270(7) -0.0017(6) 0.0065(6) -0.0036(6)
S42 0.0159(2) 0.0182(2) 0.0239(3) -0.00096(18) -0.00187(18) -0.00347(18)
O43 0.0296(9) 0.0244(9) 0.0564(11) 0.0090(8) -0.0071(8) -0.0014(7)
O44 0.0270(8) 0.0489(10) 0.0264(8) -0.0107(7) 0.0030(7) -0.0091(9)
C45 0.0199(10) 0.0328(12) 0.0224(10) -0.0022(9) 0.0024(8) -0.0089(9)
C51 0.0108(9) 0.0191(10) 0.0201(9) 0.0029(8) 0.0010(8) -0.0011(7)
O52 0.0167(7) 0.0290(8) 0.0386(8) -0.0072(7) -0.0033(7) 0.0070(7)
O53 0.0177(7) 0.0331(9) 0.0190(7) -0.0070(6) -0.0044(6) 0.0048(6)
C54 0.0182(11) 0.0459(13) 0.0231(10) -0.0036(10) -0.0057(9) -0.0010(10)

loop_
_atom_type_symbol
_atom_type_scat_dispersion_real
_atom_type_scat_dispersion_imag
_atom_type_scat_Cromer_Mann_a1
_atom_type_scat_Cromer_Mann_b1
_atom_type_scat_Cromer_Mann_a2
_atom_type_scat_Cromer_Mann_b2
_atom_type_scat_Cromer_Mann_a3
_atom_type_scat_Cromer_Mann_b3
_atom_type_scat_Cromer_Mann_a4
_atom_type_scat_Cromer_Mann_b4
_atom_type_scat_Cromer_Mann_c
_atom_type_scat_source
C 0.0181 0.0091 2.3100 20.8439 1.0200 10.2075 1.5886 0.5687 0.8650 51.6512 0.2156 'International Tables Vol C 4.2.6.8 and 6.1.1.4'
H 0.0000 0.0000 0.4930 10.5109 0.3229 26.1257 0.1402 3.1424 0.0408 57.7998 0.0030 'International Tables Vol C 4.2.6.8 and 6.1.1.4'
N 0.0311 0.0180 12.2126 0.0057 3.1322 9.8933 2.0125 28.9975 1.1663 0.5826 -11.5290 'International Tables Vol C 4.2.6.8 and 6.1.1.4'
O 0.0492 0.0322 3.0485 13.2771 2.2868 5.7011 1.5463 0.3239 0.8670 32.9089 0.2508 'International Tables Vol C 4.2.6.8 and 6.1.1.4'
S 0.3331 0.5567 6.9053 1.4679 5.2034 22.2151 1.4379 0.2536 1.5863 56.1720 0.8669 'International Tables Vol C 4.2.6.8 and 6.1.1.4'

loop_
_geom_angle_atom_site_label_1
_geom_angle_atom_site_label_2
_geom_angle_atom_site_label_3
_geom_angle
_geom_angle_publ_flag
C2 S1 C8 95.41(9) yes
C2 S1 O11 114.54(9) yes
C8 S1 O11 111.97(10) yes
C2 S1 O12 105.96(9) yes
C8 S1 O12 107.66(10) yes
O11 S1 O12 118.63(10) yes
S1 C2 N3 99.23(12) yes
S1 C2 C21 118.26(13) yes
N3 C2 C21 117.25(15) yes
S1 C2 H21 103.2 no
N3 C2 H21 108.7 no
C21 C2 H21 108.9 no
C2 N3 C4 117.48(15) yes
C2 N3 C7 116.54(16) yes
C4 N3 C7 109.83(16) yes
N3 C4 C5 108.22(17) yes
N3 C4 O31 123.35(19) yes
C5 C4 O31 128.4(2) yes
C4 C5 C6 108.12(18) yes
C4 C5 H51 125.2 no
C6 C5 H51 126.7 no
C5 C6 C7 112.48(18) yes
C5 C6 O41 132.49(19) yes
C7 C6 O41 114.86(17) yes
C6 C7 N3 101.10(15) yes
C6 C7 C8 115.72(16) yes
N3 C7 C8 109.44(16) yes
C6 C7 C51 105.76(16) yes
N3 C7 C51 112.85(15) yes
C8 C7 C51 111.60(16) yes
C7 C8 S1 104.31(13) yes
C7 C8 H81 113.2 no
S1 C8 H81 108.4 no
C7 C8 H82 110.8 no
S1 C8 H82 107.3 no
H81 C8 H82 112.3 no
C2 C21 C22 108.47(16) yes
C2 C21 C23 113.44(16) yes
C22 C21 C23 110.77(17) yes
C2 C21 C24 105.91(16) yes
C22 C21 C24 108.61(17) yes
C23 C21 C24 109.45(17) yes
C21 C22 H221 109.1 no
C21 C22 H223 111.3 no
H221 C22 H223 109.2 no
C21 C22 H222 110.3 no
H221 C22 H222 108.7 no
H223 C22 H222 108.0 no
C21 C23 H232 110.7 no
C21 C23 H231 110.3 no
H232 C23 H231 106.8 no
C21 C23 H233 110.1 no
H232 C23 H233 108.3 no
H231 C23 H233 110.5 no
C21 C24 H243 108.5 no
C21 C24 H241 110.4 no
H243 C24 H241 108.9 no
C21 C24 H242 109.1 no
H243 C24 H242 108.5 no
H241 C24 H242 111.2 no
C6 O41 S42 117.55(13) yes
O41 S42 O43 108.04(10) yes
O41 S42 O44 106.86(10) yes
O43 S42 O44 118.46(12) yes
O41 S42 C45 96.47(9) yes
O43 S42 C45 111.59(12) yes
O44 S42 C45 112.83(11) yes
S42 C45 H453 108.4 no
S42 C45 H451 106.3 no
H453 C45 H451 110.5 no
S42 C45 H452 107.1 no
H453 C45 H452 110.7 no
H451 C45 H452 113.5 no
C7 C51 O52 123.63(18) yes
C7 C51 O53 110.25(17) yes
O52 C51 O53 126.05(19) yes
C51 O53 C54 115.89(16) yes
O53 C54 H543 106.0 no
O53 C54 H542 107.4 no
H543 C54 H542 112.6 no
O53 C54 H541 108.4 no
H543 C54 H541 111.2 no
H542 C54 H541 111.0 no

loop_
_geom_bond_atom_site_label_1
_geom_bond_atom_site_label_2
_geom_bond_distance
_geom_bond_publ_flag
S1 C2 1.8272(18) yes
S1 C8 1.792(2) yes
S1 O11 1.4390(16) yes
S1 O12 1.4406(18) yes
C2 N3 1.452(3) yes
C2 C21 1.543(3) yes
C2 H21 0.992 no
N3 C4 1.405(3) yes
N3 C7 1.482(2) yes
C4 C5 1.463(3) yes
C4 O31 1.213(3) yes
C5 C6 1.326(3) yes
C5 H51 0.913 no
C6 C7 1.520(3) yes
C6 O41 1.362(3) yes
C7 C8 1.532(3) yes
C7 C51 1.553(3) yes
C8 H81 0.951 no
C8 H82 0.954 no
C21 C22 1.532(3) yes
C21 C23 1.529(3) yes
C21 C24 1.538(3) yes
C22 H221 0.965 no
C22 H223 0.966 no
C22 H222 0.947 no
C23 H232 0.955 no
C23 H231 0.975 no
C23 H233 0.968 no
C24 H243 0.955 no
C24 H241 0.949 no
C24 H242 0.943 no
O41 S42 1.6460(15) yes
S42 O43 1.4193(18) yes
S42 O44 1.4168(16) yes
S42 C45 1.743(2) yes
C45 H453 0.940 no
C45 H451 0.972 no
C45 H452 0.949 no
C51 O52 1.196(3) yes
C51 O53 1.320(3) yes
O53 C54 1.450(3) yes
C54 H543 0.960 no
C54 H542 0.975 no
C54 H541 0.948 no

loop_
_geom_hbond_atom_site_label_D
_geom_hbond_atom_site_label_H
_geom_hbond_atom_site_label_A
_geom_hbond_site_symmetry_A
_geom_hbond_angle_DHA
_geom_hbond_distance_DH
_geom_hbond_distance_HA
_geom_hbond_distance_DA
_geom_hbond_publ_flag
C8 H81 O12 3_456 157 0.95 2.34 3.240(3) yes
C22 H223 O11 . 128 0.97 2.44 3.130(3) yes
C23 H233 C51 . 141 0.97 2.54 3.355(3) yes
C54 H542 O31 1_455 172 0.97 2.58 3.549(3) yes
C45 H453 O11 3_456 159 0.94 2.44 3.331(3) yes
C45 H453 O43 3_446 122 0.94 2.56 3.156(3) yes
C45 H452 O31 1_455 150 0.95 2.42 3.275(3) yes
